data_1568454
loop_
_publ_author_name
'Wu, Fu-Peng'
'Gu, Xing-Wei'
'Geng, Hui-Qing'
'Wu, Xiao-Feng'

_publ_section_title
;
 Copper-catalyzed defluorinative arylboration of vinylarenes with
 polyfluoroarenes
;
_journal_issue 9
_journal_name_full 'Chemical Science'
_journal_page_first 2342
_journal_page_last 2347
_journal_paper_doi 10.1039/D2SC06472C
_journal_volume 14
_journal_year 2023
_chemical_absolute_configuration ad
_chemical_formula_sum 'C25 H28 B F4 N O2'
_chemical_formula_weight 461.29
_space_group_crystal_system orthorhombic
_space_group_IT_number 18
_space_group_name_Hall 'P 2 2ab'
_space_group_name_H-M_alt 'P 21 21 2'
_atom_sites_solution_hydrogens geom
_audit_creation_method SHELXL-2018/3
_audit_update_record
;
2022-08-26 deposited with the CCDC.	2023-02-06 downloaded from the CCDC.
;
_cell_angle_alpha 90
_cell_angle_beta 90
_cell_angle_gamma 90
_cell_formula_units_Z 4
_cell_length_a 14.3154(3)
_cell_length_b 26.4615(6)
_cell_length_c 6.2605(2)
_cell_measurement_reflns_used 9836
_cell_measurement_temperature 150(2)
_cell_measurement_theta_max 69.70
_cell_measurement_theta_min 3.34
_cell_volume 2371.52(11)
_computing_cell_refinement 'SAINT (Bruker, 2013)'
_computing_data_collection 'APEX2 (Bruker, 2014)'
_computing_data_reduction SAINT
_computing_structure_refinement 'SHELXL-2018/3 (Sheldrick, 2015)'
_computing_structure_solution 'SHELXS-97 (Sheldrick, 2008)'
_diffrn_ambient_temperature 150(2)
_diffrn_detector_area_resol_mean 8.3333
_diffrn_measured_fraction_theta_full 1.000
_diffrn_measured_fraction_theta_max 1.000
_diffrn_measurement_device_type 'Bruker APEX-II CCD'
_diffrn_measurement_method '\f and \w scans'
_diffrn_radiation_monochromator multilayer
_diffrn_radiation_source microfocus
_diffrn_radiation_type CuK\a
_diffrn_radiation_wavelength 1.54178
_diffrn_reflns_av_R_equivalents 0.0265
_diffrn_reflns_av_unetI/netI 0.0220
_diffrn_reflns_Laue_measured_fraction_full 1.000
_diffrn_reflns_Laue_measured_fraction_max 1.000
_diffrn_reflns_limit_h_max 17
_diffrn_reflns_limit_h_min -17
_diffrn_reflns_limit_k_max 31
_diffrn_reflns_limit_k_min -31
_diffrn_reflns_limit_l_max 7
_diffrn_reflns_limit_l_min -5
_diffrn_reflns_number 27779
_diffrn_reflns_point_group_measured_fraction_full 1.000
_diffrn_reflns_point_group_measured_fraction_max 1.000
_diffrn_reflns_theta_full 66.968
_diffrn_reflns_theta_max 66.968
_diffrn_reflns_theta_min 3.340
_exptl_absorpt_coefficient_mu 0.857
_exptl_absorpt_correction_T_max 0.92
_exptl_absorpt_correction_T_min 0.78
_exptl_absorpt_correction_type multi-scan
_exptl_absorpt_process_details 'SADABS (Bruker, 2014)'
_exptl_crystal_colour colourless
_exptl_crystal_density_diffrn 1.292
_exptl_crystal_description 'part of a plate'
_exptl_crystal_F_000 968
_exptl_crystal_size_max 0.31
_exptl_crystal_size_mid 0.29
_exptl_crystal_size_min 0.10
_refine_diff_density_max 0.296
_refine_diff_density_min -0.299
_refine_diff_density_rms 0.036
_refine_ls_abs_structure_details
;
 Flack x determined using 1721 quotients [(I+)-(I-)]/[(I+)+(I-)]
 (Parsons, Flack and Wagner, Acta Cryst. B69 (2013) 249-259).
;
_refine_ls_abs_structure_Flack 0.04(3)
_refine_ls_extinction_method none
_refine_ls_goodness_of_fit_ref 1.066
_refine_ls_hydrogen_treatment constr
_refine_ls_matrix_type full
_refine_ls_number_parameters 300
_refine_ls_number_reflns 4237
_refine_ls_number_restraints 15
_refine_ls_restrained_S_all 1.086
_refine_ls_R_factor_all 0.0399
_refine_ls_R_factor_gt 0.0395
_refine_ls_shift/su_max 0.001
_refine_ls_shift/su_mean 0.000
_refine_ls_structure_factor_coef Fsqd
_refine_ls_weighting_details 'w=1/[\s^2^(Fo^2^)+(0.0474P)^2^+0.8368P] where P=(Fo^2^+2Fc^2^)/3'
_refine_ls_weighting_scheme calc
_refine_ls_wR_factor_gt 0.1032
_refine_ls_wR_factor_ref 0.1038
_reflns_Friedel_coverage 0.722
_reflns_Friedel_fraction_full 1.000
_reflns_Friedel_fraction_max 1.000
_reflns_number_gt 4189
_reflns_number_total 4237
_reflns_threshold_expression 'I > 2\s(I)'
_cod_data_source_file d2sc06472c2.cif
_cod_data_source_block AX2405
_cod_depositor_comments 'Adding full bibliography for 1568454.cif.'
_cod_database_code 1568454
_shelx_shelxl_version_number 2018/3
_shelx_space_group_comment
;
The symmetry employed for this shelxl refinement is uniquely defined
by the following loop, which should always be used as a source of
symmetry information in preference to the above space-group names.
They are only intended as comments.
;

loop_
_space_group_symop_operation_xyz
'x, y, z'
'-x, -y, z'
'-x+1/2, y+1/2, -z'
'x+1/2, -y+1/2, -z'

loop_
_atom_site_label
_atom_site_type_symbol
_atom_site_fract_x
_atom_site_fract_y
_atom_site_fract_z
_atom_site_U_iso_or_equiv
_atom_site_adp_type
_atom_site_occupancy
_atom_site_site_symmetry_order
_atom_site_calc_flag
_atom_site_refinement_flags_posn
_atom_site_refinement_flags_adp
_atom_site_refinement_flags_occupancy
_atom_site_disorder_assembly
_atom_site_disorder_group
B1 B 0.8772(2) 0.61549(11) 0.9045(6) 0.0413(7) Uani 1 1 d . . . . .
C1 C 0.81647(17) 0.52477(9) 0.8515(5) 0.0388(6) Uani 1 1 d . . . . .
H1 H 0.804754 0.522721 1.008725 0.047 Uiso 1 1 calc R U . . .
C2 C 0.83505(17) 0.47074(9) 0.7761(5) 0.0396(6) Uani 1 1 d . . . . .
C3 C 0.81130(18) 0.43010(10) 0.9046(5) 0.0441(6) Uani 1 1 d . . . . .
C4 C 0.82568(19) 0.38049(10) 0.8444(6) 0.0482(7) Uani 1 1 d . . . . .
C5 C 0.86591(19) 0.36915(10) 0.6492(6) 0.0459(7) Uani 1 1 d . . . . .
C6 C 0.89003(19) 0.40897(10) 0.5178(5) 0.0446(7) Uani 1 1 d . . . . .
C7 C 0.87347(18) 0.45848(9) 0.5789(5) 0.0412(6) Uani 1 1 d . . . . .
C8 C 0.8803(2) 0.31755(10) 0.5847(7) 0.0555(8) Uani 1 1 d . . . . .
N1 N 0.8899(2) 0.27632(10) 0.5345(7) 0.0739(10) Uani 1 1 d . . . . .
C9 C 0.72693(17) 0.54463(9) 0.7517(5) 0.0348(5) Uani 1 1 d . . . . .
C10 C 0.72414(19) 0.56683(9) 0.5500(5) 0.0399(6) Uani 1 1 d . . . . .
H10 H 0.779872 0.569254 0.468218 0.048 Uiso 1 1 calc R U . . .
C11 C 0.64090(19) 0.58551(9) 0.4665(5) 0.0397(6) Uani 1 1 d . . . . .
H11 H 0.641048 0.600439 0.328459 0.048 Uiso 1 1 calc R U . . .
C12 C 0.55762(18) 0.58287(9) 0.5798(4) 0.0339(5) Uani 1 1 d . . . . .
C13 C 0.56075(17) 0.55967(9) 0.7795(4) 0.0355(5) Uani 1 1 d . . . . .
H13 H 0.504769 0.556490 0.859903 0.043 Uiso 1 1 calc R U . . .
C14 C 0.64344(17) 0.54112(9) 0.8640(4) 0.0350(5) Uani 1 1 d . . . . .
H14 H 0.643027 0.525723 1.001072 0.042 Uiso 1 1 calc R U . . .
C15 C 0.46518(19) 0.60474(10) 0.4964(5) 0.0438(6) Uani 1 1 d D . . . .
C19 C 0.90021(18) 0.56087(10) 0.8218(6) 0.0479(7) Uani 1 1 d . . . . .
H19A H 0.916936 0.562476 0.668533 0.057 Uiso 1 1 calc R U . . .
H19B H 0.954776 0.547470 0.900765 0.057 Uiso 1 1 calc R U . . .
C20 C 0.8019(2) 0.67955(9) 1.0729(5) 0.0435(6) Uani 1 1 d . . . . .
C21 C 0.8888(2) 0.70030(10) 0.9532(6) 0.0465(7) Uani 1 1 d . . . . .
C22 C 0.7110(2) 0.68690(12) 0.9534(6) 0.0564(8) Uani 1 1 d . . . . .
H22A H 0.719423 0.677115 0.803660 0.085 Uiso 1 1 calc R U . . .
H22B H 0.692411 0.722495 0.960942 0.085 Uiso 1 1 calc R U . . .
H22C H 0.662354 0.665843 1.018241 0.085 Uiso 1 1 calc R U . . .
C23 C 0.7932(3) 0.69705(12) 1.3013(6) 0.0653(10) Uani 1 1 d . . . . .
H23A H 0.736412 0.682760 1.364545 0.098 Uiso 1 1 calc R U . . .
H23B H 0.789688 0.734028 1.305005 0.098 Uiso 1 1 calc R U . . .
H23C H 0.847783 0.685744 1.382758 0.098 Uiso 1 1 calc R U . . .
C24 C 0.8703(3) 0.74653(11) 0.8168(7) 0.0645(10) Uani 1 1 d . . . . .
H24A H 0.927951 0.756562 0.743919 0.097 Uiso 1 1 calc R U . . .
H24B H 0.848673 0.774308 0.907795 0.097 Uiso 1 1 calc R U . . .
H24C H 0.822196 0.738624 0.710492 0.097 Uiso 1 1 calc R U . . .
C25 C 0.9729(3) 0.70890(13) 1.0943(8) 0.0723(11) Uani 1 1 d . . . . .
H25A H 0.986183 0.678084 1.175654 0.109 Uiso 1 1 calc R U . . .
H25B H 0.959991 0.736729 1.193353 0.109 Uiso 1 1 calc R U . . .
H25C H 1.027018 0.717477 1.005651 0.109 Uiso 1 1 calc R U . . .
F1 F 0.77056(12) 0.43847(6) 1.0939(3) 0.0557(5) Uani 1 1 d . . . . .
F2 F 0.79939(14) 0.34334(6) 0.9757(4) 0.0645(5) Uani 1 1 d . . . . .
F3 F 0.93001(13) 0.40000(6) 0.3282(3) 0.0551(5) Uani 1 1 d . . . . .
F4 F 0.89701(13) 0.49466(6) 0.4373(3) 0.0515(4) Uani 1 1 d . . . . .
O1 O 0.81988(14) 0.62494(6) 1.0732(3) 0.0455(5) Uani 1 1 d . . . . .
O2 O 0.91334(13) 0.65776(7) 0.8125(4) 0.0480(5) Uani 1 1 d . . . . .
C16A C 0.4647(6) 0.6228(3) 0.2664(11) 0.0602(8) Uani 0.522(7) 1 d D . P A 1
H16A H 0.402597 0.635902 0.230516 0.090 Uiso 0.522(7) 1 calc R U P A 1
H16B H 0.511187 0.649627 0.248490 0.090 Uiso 0.522(7) 1 calc R U P A 1
H16C H 0.479888 0.594493 0.171573 0.090 Uiso 0.522(7) 1 calc R U P A 1
C17A C 0.3813(4) 0.5693(3) 0.5288(14) 0.0602(8) Uani 0.522(7) 1 d D . P A 1
H17A H 0.380440 0.557204 0.676771 0.090 Uiso 0.522(7) 1 calc R U P A 1
H17B H 0.323321 0.587639 0.498623 0.090 Uiso 0.522(7) 1 calc R U P A 1
H17C H 0.386635 0.540382 0.431644 0.090 Uiso 0.522(7) 1 calc R U P A 1
C18A C 0.4444(6) 0.6538(3) 0.6272(12) 0.0602(8) Uani 0.522(7) 1 d D . P A 1
H18A H 0.443315 0.645721 0.779963 0.090 Uiso 0.522(7) 1 calc R U P A 1
H18B H 0.493170 0.678900 0.599184 0.090 Uiso 0.522(7) 1 calc R U P A 1
H18C H 0.383577 0.667488 0.584463 0.090 Uiso 0.522(7) 1 calc R U P A 1
C16B C 0.4881(6) 0.6353(4) 0.2917(13) 0.0602(8) Uani 0.478(7) 1 d D . P A 2
H16D H 0.518263 0.613093 0.187103 0.090 Uiso 0.478(7) 1 calc R U P A 2
H16E H 0.430185 0.648863 0.230954 0.090 Uiso 0.478(7) 1 calc R U P A 2
H16F H 0.530223 0.663195 0.327638 0.090 Uiso 0.478(7) 1 calc R U P A 2
C17B C 0.4077(5) 0.5585(2) 0.4284(15) 0.0602(8) Uani 0.478(7) 1 d D . P A 2
H17D H 0.442207 0.539349 0.320070 0.090 Uiso 0.478(7) 1 calc R U P A 2
H17E H 0.396240 0.536906 0.552856 0.090 Uiso 0.478(7) 1 calc R U P A 2
H17F H 0.347855 0.569677 0.368691 0.090 Uiso 0.478(7) 1 calc R U P A 2
C18B C 0.4184(6) 0.6372(3) 0.6638(12) 0.0602(8) Uani 0.478(7) 1 d D . P A 2
H18D H 0.458899 0.665817 0.699187 0.090 Uiso 0.478(7) 1 calc R U P A 2
H18E H 0.358721 0.649748 0.608311 0.090 Uiso 0.478(7) 1 calc R U P A 2
H18F H 0.407106 0.616977 0.792476 0.090 Uiso 0.478(7) 1 calc R U P A 2

loop_
_atom_site_aniso_label
_atom_site_aniso_U_11
_atom_site_aniso_U_22
_atom_site_aniso_U_33
_atom_site_aniso_U_23
_atom_site_aniso_U_13
_atom_site_aniso_U_12
B1 0.0311(13) 0.0291(14) 0.064(2) -0.0025(14) -0.0013(14) 0.0004(11)
C1 0.0308(12) 0.0268(12) 0.0587(16) -0.0017(11) -0.0016(12) 0.0025(10)
C2 0.0267(12) 0.0273(12) 0.0647(18) 0.0009(12) -0.0050(12) 0.0012(9)
C3 0.0327(12) 0.0349(14) 0.0646(19) 0.0011(13) 0.0016(13) 0.0030(11)
C4 0.0377(13) 0.0275(13) 0.079(2) 0.0086(13) -0.0022(15) -0.0016(10)
C5 0.0362(13) 0.0251(12) 0.076(2) -0.0021(13) -0.0043(14) 0.0008(10)
C6 0.0359(13) 0.0311(13) 0.0666(19) -0.0039(13) -0.0014(13) 0.0009(11)
C7 0.0338(12) 0.0264(12) 0.0636(17) 0.0026(12) -0.0011(13) -0.0002(10)
C8 0.0500(16) 0.0299(15) 0.087(2) -0.0022(15) 0.0043(17) -0.0035(12)
N1 0.078(2) 0.0306(13) 0.113(3) -0.0020(16) 0.012(2) -0.0066(13)
C9 0.0319(12) 0.0212(10) 0.0514(14) -0.0021(10) 0.0030(11) 0.0004(9)
C10 0.0376(12) 0.0301(12) 0.0519(15) 0.0057(11) 0.0116(12) 0.0016(10)
C11 0.0469(15) 0.0294(12) 0.0429(14) 0.0048(11) 0.0053(12) 0.0030(11)
C12 0.0373(12) 0.0227(10) 0.0418(13) -0.0020(10) -0.0014(11) -0.0010(9)
C13 0.0299(11) 0.0328(12) 0.0439(14) -0.0003(11) 0.0026(11) 0.0005(10)
C14 0.0353(12) 0.0300(12) 0.0398(13) 0.0004(10) 0.0003(11) 0.0011(10)
C15 0.0401(14) 0.0365(13) 0.0548(17) 0.0070(12) -0.0076(12) 0.0014(11)
C19 0.0317(12) 0.0286(13) 0.083(2) -0.0056(14) -0.0015(14) 0.0013(10)
C20 0.0520(16) 0.0261(12) 0.0523(16) 0.0011(11) 0.0046(14) 0.0042(11)
C21 0.0487(15) 0.0254(12) 0.0654(18) -0.0041(13) 0.0034(14) 0.0012(11)
C22 0.0451(16) 0.0472(16) 0.077(2) 0.0006(16) 0.0074(16) 0.0106(13)
C23 0.095(3) 0.0395(16) 0.061(2) -0.0039(15) 0.010(2) 0.0065(17)
C24 0.081(2) 0.0296(14) 0.082(3) 0.0051(15) 0.026(2) 0.0020(14)
C25 0.060(2) 0.0449(17) 0.112(3) -0.021(2) -0.018(2) -0.0050(15)
F1 0.0534(9) 0.0414(9) 0.0721(12) 0.0080(9) 0.0109(9) 0.0027(7)
F2 0.0663(11) 0.0323(8) 0.0949(15) 0.0157(9) 0.0121(11) -0.0005(8)
F3 0.0587(10) 0.0364(8) 0.0701(11) -0.0062(8) 0.0053(9) 0.0053(7)
F4 0.0573(10) 0.0290(7) 0.0684(11) 0.0048(8) 0.0083(9) 0.0017(7)
O1 0.0534(11) 0.0261(9) 0.0570(11) 0.0037(8) 0.0004(10) 0.0003(8)
O2 0.0425(10) 0.0280(9) 0.0734(14) -0.0072(9) 0.0125(10) -0.0028(8)
C16A 0.048(2) 0.061(2) 0.0712(19) 0.0113(16) -0.0073(14) 0.0144(14)
C17A 0.048(2) 0.061(2) 0.0712(19) 0.0113(16) -0.0073(14) 0.0144(14)
C18A 0.048(2) 0.061(2) 0.0712(19) 0.0113(16) -0.0073(14) 0.0144(14)
C16B 0.048(2) 0.061(2) 0.0712(19) 0.0113(16) -0.0073(14) 0.0144(14)
C17B 0.048(2) 0.061(2) 0.0712(19) 0.0113(16) -0.0073(14) 0.0144(14)
C18B 0.048(2) 0.061(2) 0.0712(19) 0.0113(16) -0.0073(14) 0.0144(14)

loop_
_atom_type_symbol
_atom_type_description
_atom_type_scat_dispersion_real
_atom_type_scat_dispersion_imag
_atom_type_scat_source
C C 0.0181 0.0091 'International Tables Vol C Tables 4.2.6.8 and 6.1.1.4'
H H 0.0000 0.0000 'International Tables Vol C Tables 4.2.6.8 and 6.1.1.4'
N N 0.0311 0.0180 'International Tables Vol C Tables 4.2.6.8 and 6.1.1.4'
O O 0.0492 0.0322 'International Tables Vol C Tables 4.2.6.8 and 6.1.1.4'
B B 0.0090 0.0039 'International Tables Vol C Tables 4.2.6.8 and 6.1.1.4'
F F 0.0727 0.0534 'International Tables Vol C Tables 4.2.6.8 and 6.1.1.4'

loop_
_geom_angle_atom_site_label_1
_geom_angle_atom_site_label_2
_geom_angle_atom_site_label_3
_geom_angle
_geom_angle_site_symmetry_1
_geom_angle_site_symmetry_3
_geom_angle_publ_flag
O2 B1 O1 114.0(2) . . ?
O2 B1 C19 122.5(3) . . ?
O1 B1 C19 123.5(3) . . ?
C9 C1 C2 110.1(2) . . ?
C9 C1 C19 113.0(2) . . ?
C2 C1 C19 114.0(2) . . ?
C9 C1 H1 106.4 . . ?
C2 C1 H1 106.4 . . ?
C19 C1 H1 106.4 . . ?
C3 C2 C7 115.6(2) . . ?
C3 C2 C1 120.3(3) . . ?
C7 C2 C1 124.1(2) . . ?
F1 C3 C4 117.6(3) . . ?
F1 C3 C2 119.5(2) . . ?
C4 C3 C2 122.9(3) . . ?
F2 C4 C3 119.3(3) . . ?
F2 C4 C5 120.1(3) . . ?
C3 C4 C5 120.6(3) . . ?
C6 C5 C4 117.7(3) . . ?
C6 C5 C8 121.4(3) . . ?
C4 C5 C8 120.9(3) . . ?
F3 C6 C5 120.0(2) . . ?
F3 C6 C7 119.1(3) . . ?
C5 C6 C7 121.0(3) . . ?
F4 C7 C6 116.6(3) . . ?
F4 C7 C2 121.2(2) . . ?
C6 C7 C2 122.3(3) . . ?
N1 C8 C5 178.6(4) . . ?
C14 C9 C10 117.5(2) . . ?
C14 C9 C1 119.6(2) . . ?
C10 C9 C1 122.9(2) . . ?
C11 C10 C9 121.0(2) . . ?
C11 C10 H10 119.5 . . ?
C9 C10 H10 119.5 . . ?
C12 C11 C10 121.7(2) . . ?
C12 C11 H11 119.2 . . ?
C10 C11 H11 119.2 . . ?
C11 C12 C13 116.9(2) . . ?
C11 C12 C15 123.2(2) . . ?
C13 C12 C15 119.9(2) . . ?
C14 C13 C12 121.7(2) . . ?
C14 C13 H13 119.1 . . ?
C12 C13 H13 119.1 . . ?
C13 C14 C9 121.2(2) . . ?
C13 C14 H14 119.4 . . ?
C9 C14 H14 119.4 . . ?
C18B C15 C17B 114.0(5) . . ?
C18B C15 C12 111.1(4) . . ?
C16A C15 C12 116.4(4) . . ?
C17B C15 C12 104.8(3) . . ?
C16A C15 C17A 108.3(5) . . ?
C12 C15 C17A 113.5(3) . . ?
C18B C15 C16B 111.8(5) . . ?
C17B C15 C16B 107.4(5) . . ?
C12 C15 C16B 107.2(4) . . ?
C16A C15 C18A 103.6(5) . . ?
C12 C15 C18A 107.4(3) . . ?
C17A C15 C18A 106.8(5) . . ?
C1 C19 B1 111.5(2) . . ?
C1 C19 H19A 109.3 . . ?
B1 C19 H19A 109.3 . . ?
C1 C19 H19B 109.3 . . ?
B1 C19 H19B 109.3 . . ?
H19A C19 H19B 108.0 . . ?
O1 C20 C23 108.4(2) . . ?
O1 C20 C22 106.1(2) . . ?
C23 C20 C22 111.0(3) . . ?
O1 C20 C21 102.0(2) . . ?
C23 C20 C21 114.6(3) . . ?
C22 C20 C21 113.9(3) . . ?
O2 C21 C25 106.0(2) . . ?
O2 C21 C24 108.8(3) . . ?
C25 C21 C24 110.3(3) . . ?
O2 C21 C20 102.1(2) . . ?
C25 C21 C20 114.1(3) . . ?
C24 C21 C20 114.7(3) . . ?
C20 C22 H22A 109.5 . . ?
C20 C22 H22B 109.5 . . ?
H22A C22 H22B 109.5 . . ?
C20 C22 H22C 109.5 . . ?
H22A C22 H22C 109.5 . . ?
H22B C22 H22C 109.5 . . ?
C20 C23 H23A 109.5 . . ?
C20 C23 H23B 109.5 . . ?
H23A C23 H23B 109.5 . . ?
C20 C23 H23C 109.5 . . ?
H23A C23 H23C 109.5 . . ?
H23B C23 H23C 109.5 . . ?
C21 C24 H24A 109.5 . . ?
C21 C24 H24B 109.5 . . ?
H24A C24 H24B 109.5 . . ?
C21 C24 H24C 109.5 . . ?
H24A C24 H24C 109.5 . . ?
H24B C24 H24C 109.5 . . ?
C21 C25 H25A 109.5 . . ?
C21 C25 H25B 109.5 . . ?
H25A C25 H25B 109.5 . . ?
C21 C25 H25C 109.5 . . ?
H25A C25 H25C 109.5 . . ?
H25B C25 H25C 109.5 . . ?
B1 O1 C20 106.6(2) . . ?
B1 O2 C21 106.6(2) . . ?
C15 C16A H16A 109.5 . . ?
C15 C16A H16B 109.5 . . ?
H16A C16A H16B 109.5 . . ?
C15 C16A H16C 109.5 . . ?
H16A C16A H16C 109.5 . . ?
H16B C16A H16C 109.5 . . ?
C15 C17A H17A 109.5 . . ?
C15 C17A H17B 109.5 . . ?
H17A C17A H17B 109.5 . . ?
C15 C17A H17C 109.5 . . ?
H17A C17A H17C 109.5 . . ?
H17B C17A H17C 109.5 . . ?
C15 C18A H18A 109.5 . . ?
C15 C18A H18B 109.5 . . ?
H18A C18A H18B 109.5 . . ?
C15 C18A H18C 109.5 . . ?
H18A C18A H18C 109.5 . . ?
H18B C18A H18C 109.5 . . ?
C15 C16B H16D 109.5 . . ?
C15 C16B H16E 109.5 . . ?
H16D C16B H16E 109.5 . . ?
C15 C16B H16F 109.5 . . ?
H16D C16B H16F 109.5 . . ?
H16E C16B H16F 109.5 . . ?
C15 C17B H17D 109.5 . . ?
C15 C17B H17E 109.5 . . ?
H17D C17B H17E 109.5 . . ?
C15 C17B H17F 109.5 . . ?
H17D C17B H17F 109.5 . . ?
H17E C17B H17F 109.5 . . ?
C15 C18B H18D 109.5 . . ?
C15 C18B H18E 109.5 . . ?
H18D C18B H18E 109.5 . . ?
C15 C18B H18F 109.5 . . ?
H18D C18B H18F 109.5 . . ?
H18E C18B H18F 109.5 . . ?

loop_
_geom_bond_atom_site_label_1
_geom_bond_atom_site_label_2
_geom_bond_distance
_geom_bond_site_symmetry_2
_geom_bond_publ_flag
B1 O2 1.360(4) . ?
B1 O1 1.360(4) . ?
B1 C19 1.570(4) . ?
C1 C9 1.520(3) . ?
C1 C2 1.529(3) . ?
C1 C19 1.544(4) . ?
C1 H1 1.0000 . ?
C2 C3 1.385(4) . ?
C2 C7 1.390(5) . ?
C3 F1 1.339(4) . ?
C3 C4 1.381(4) . ?
C4 F2 1.336(3) . ?
C4 C5 1.384(5) . ?
C5 C6 1.381(4) . ?
C5 C8 1.439(4) . ?
C6 F3 1.339(4) . ?
C6 C7 1.385(4) . ?
C7 F4 1.348(3) . ?
C8 N1 1.143(4) . ?
C9 C14 1.390(4) . ?
C9 C10 1.393(4) . ?
C10 C11 1.392(4) . ?
C10 H10 0.9500 . ?
C11 C12 1.389(4) . ?
C11 H11 0.9500 . ?
C12 C13 1.394(4) . ?
C12 C15 1.536(4) . ?
C13 C14 1.386(4) . ?
C13 H13 0.9500 . ?
C14 H14 0.9500 . ?
C15 C18B 1.511(6) . ?
C15 C16A 1.517(6) . ?
C15 C17B 1.535(6) . ?
C15 C17A 1.538(6) . ?
C15 C16B 1.550(6) . ?
C15 C18A 1.563(6) . ?
C19 H19A 0.9900 . ?
C19 H19B 0.9900 . ?
C20 O1 1.468(3) . ?
C20 C23 1.508(5) . ?
C20 C22 1.514(4) . ?
C20 C21 1.553(4) . ?
C21 O2 1.472(3) . ?
C21 C25 1.510(5) . ?
C21 C24 1.515(4) . ?
C22 H22A 0.9800 . ?
C22 H22B 0.9800 . ?
C22 H22C 0.9800 . ?
C23 H23A 0.9800 . ?
C23 H23B 0.9800 . ?
C23 H23C 0.9800 . ?
C24 H24A 0.9800 . ?
C24 H24B 0.9800 . ?
C24 H24C 0.9800 . ?
C25 H25A 0.9800 . ?
C25 H25B 0.9800 . ?
C25 H25C 0.9800 . ?
C16A H16A 0.9800 . ?
C16A H16B 0.9800 . ?
C16A H16C 0.9800 . ?
C17A H17A 0.9800 . ?
C17A H17B 0.9800 . ?
C17A H17C 0.9800 . ?
C18A H18A 0.9800 . ?
C18A H18B 0.9800 . ?
C18A H18C 0.9800 . ?
C16B H16D 0.9800 . ?
C16B H16E 0.9800 . ?
C16B H16F 0.9800 . ?
C17B H17D 0.9800 . ?
C17B H17E 0.9800 . ?
C17B H17F 0.9800 . ?
C18B H18D 0.9800 . ?
C18B H18E 0.9800 . ?
C18B H18F 0.9800 . ?

loop_
_geom_torsion_atom_site_label_1
_geom_torsion_atom_site_label_2
_geom_torsion_atom_site_label_3
_geom_torsion_atom_site_label_4
_geom_torsion
_geom_torsion_site_symmetry_1
_geom_torsion_site_symmetry_2
_geom_torsion_site_symmetry_3
_geom_torsion_site_symmetry_4
_geom_torsion_publ_flag
C9 C1 C2 C3 -99.0(3) . . . . ?
C19 C1 C2 C3 132.8(3) . . . . ?
C9 C1 C2 C7 79.4(3) . . . . ?
C19 C1 C2 C7 -48.8(4) . . . . ?
C7 C2 C3 F1 -177.5(2) . . . . ?
C1 C2 C3 F1 1.1(4) . . . . ?
C7 C2 C3 C4 0.9(4) . . . . ?
C1 C2 C3 C4 179.5(3) . . . . ?
F1 C3 C4 F2 -0.4(4) . . . . ?
C2 C3 C4 F2 -178.8(3) . . . . ?
F1 C3 C4 C5 178.8(2) . . . . ?
C2 C3 C4 C5 0.4(4) . . . . ?
F2 C4 C5 C6 178.7(3) . . . . ?
C3 C4 C5 C6 -0.6(4) . . . . ?
F2 C4 C5 C8 -0.2(4) . . . . ?
C3 C4 C5 C8 -179.4(3) . . . . ?
C4 C5 C6 F3 179.3(2) . . . . ?
C8 C5 C6 F3 -1.8(4) . . . . ?
C4 C5 C6 C7 -0.7(4) . . . . ?
C8 C5 C6 C7 178.2(3) . . . . ?
F3 C6 C7 F4 1.8(4) . . . . ?
C5 C6 C7 F4 -178.2(2) . . . . ?
F3 C6 C7 C2 -177.9(2) . . . . ?
C5 C6 C7 C2 2.2(4) . . . . ?
C3 C2 C7 F4 178.1(2) . . . . ?
C1 C2 C7 F4 -0.3(4) . . . . ?
C3 C2 C7 C6 -2.2(4) . . . . ?
C1 C2 C7 C6 179.3(3) . . . . ?
C2 C1 C9 C14 95.2(3) . . . . ?
C19 C1 C9 C14 -136.1(3) . . . . ?
C2 C1 C9 C10 -85.1(3) . . . . ?
C19 C1 C9 C10 43.6(4) . . . . ?
C14 C9 C10 C11 1.1(4) . . . . ?
C1 C9 C10 C11 -178.6(2) . . . . ?
C9 C10 C11 C12 0.0(4) . . . . ?
C10 C11 C12 C13 -1.3(4) . . . . ?
C10 C11 C12 C15 177.7(2) . . . . ?
C11 C12 C13 C14 1.5(4) . . . . ?
C15 C12 C13 C14 -177.6(2) . . . . ?
C12 C13 C14 C9 -0.4(4) . . . . ?
C10 C9 C14 C13 -0.9(4) . . . . ?
C1 C9 C14 C13 178.8(2) . . . . ?
C11 C12 C15 C18B -130.7(5) . . . . ?
C13 C12 C15 C18B 48.3(5) . . . . ?
C11 C12 C15 C16A 9.1(5) . . . . ?
C13 C12 C15 C16A -171.9(4) . . . . ?
C11 C12 C15 C17B 105.7(5) . . . . ?
C13 C12 C15 C17B -75.3(5) . . . . ?
C11 C12 C15 C17A 135.8(4) . . . . ?
C13 C12 C15 C17A -45.2(5) . . . . ?
C11 C12 C15 C16B -8.3(5) . . . . ?
C13 C12 C15 C16B 170.7(4) . . . . ?
C11 C12 C15 C18A -106.4(4) . . . . ?
C13 C12 C15 C18A 72.6(4) . . . . ?
C9 C1 C19 B1 54.0(4) . . . . ?
C2 C1 C19 B1 -179.3(3) . . . . ?
O2 B1 C19 C1 -147.0(3) . . . . ?
O1 B1 C19 C1 33.1(4) . . . . ?
O1 C20 C21 O2 28.8(3) . . . . ?
C23 C20 C21 O2 145.7(3) . . . . ?
C22 C20 C21 O2 -85.1(3) . . . . ?
O1 C20 C21 C25 -85.1(3) . . . . ?
C23 C20 C21 C25 31.9(3) . . . . ?
C22 C20 C21 C25 161.1(3) . . . . ?
O1 C20 C21 C24 146.3(3) . . . . ?
C23 C20 C21 C24 -96.8(3) . . . . ?
C22 C20 C21 C24 32.4(4) . . . . ?
O2 B1 O1 C20 10.9(3) . . . . ?
C19 B1 O1 C20 -169.2(3) . . . . ?
C23 C20 O1 B1 -145.8(3) . . . . ?
C22 C20 O1 B1 94.9(3) . . . . ?
C21 C20 O1 B1 -24.6(3) . . . . ?
O1 B1 O2 C21 9.0(3) . . . . ?
C19 B1 O2 C21 -170.9(3) . . . . ?
C25 C21 O2 B1 96.3(3) . . . . ?
C24 C21 O2 B1 -145.1(3) . . . . ?
C20 C21 O2 B1 -23.5(3) . . . . ?
